data_7155530
loop_
_publ_author_name
'Kuznetsov, Nikolai Yu'
'Tikhov, Rabdan M.'
'Godovikov, Ivan A.'
'Medvedev, Michael G.'
'Lyssenko, Konstantin A.'
'Burtseva, Elena I.'
'Kirillova, Elena S.'
'Bubnov, Yuri N.'

_publ_section_title
;
 Stereoselective synthesis of novel adamantane derivatives with high
 potency against rimantadine-resistant influenza A virus strains.
;
_journal_issue 15
_journal_name_full 'Organic &amp; biomolecular chemistry'
_journal_page_first 3152
_journal_page_last 3157
_journal_paper_doi 10.1039/c7ob00331e
_journal_volume 15
_journal_year 2017
_chemical_absolute_configuration ad
_chemical_formula_moiety 'C19 H30 Br N O2'
_chemical_formula_sum 'C19 H30 Br N O2'
_chemical_formula_weight 384.35
_chemical_name_systematic 4-((3r,5r,7r)-adamantan-1-yl)-6-(bromomethyl)-2-(tert-butoxy)-5,6-dihydro-4H-1,3-oxazine
_space_group_crystal_system orthorhombic
_space_group_IT_number 19
_space_group_name_Hall 'P 2ac 2ab'
_space_group_name_H-M_alt 'P 21 21 21'
_symmetry_space_group_name_Hall 'P 2ac 2ab'
_symmetry_space_group_name_H-M 'P 21 21 21'
_atom_sites_solution_hydrogens geom
_atom_sites_solution_primary dual
_audit_creation_date 2017-02-03
_audit_creation_method
;
Olex2 1.2
(compiled 2017.01.04 svn.r3372 for OlexSys, GUI svn.r5292)
;
_audit_update_record
;
2017-02-03 deposited with the CCDC.
2017-03-09 downloaded from the CCDC.
;
_cell_angle_alpha 90
_cell_angle_beta 90
_cell_angle_gamma 90
_cell_formula_units_Z 4
_cell_length_a 10.6735(7)
_cell_length_b 11.9007(8)
_cell_length_c 14.2306(9)
_cell_measurement_reflns_used 8923
_cell_measurement_temperature 120
_cell_measurement_theta_max 26.190
_cell_measurement_theta_min 2.231
_cell_volume 1807.6(2)
_computing_cell_refinement 'SAINT v8.34A (Bruker, 2013)'
_computing_data_reduction 'SAINT v8.34A (Bruker, 2013)'
_computing_molecular_graphics 'Olex2 (Dolomanov et al., 2009)'
_computing_publication_material 'Olex2 (Dolomanov et al., 2009)'
_computing_structure_refinement 'ShelXL (Sheldrick, 2015)'
_computing_structure_solution 'ShelXT (Sheldrick, 2015)'
_diffrn_ambient_temperature 120.0
_diffrn_measured_fraction_theta_full 1.000
_diffrn_measured_fraction_theta_max 1.000
_diffrn_measurement_device_type 'Bruker APEX-II CCD'
_diffrn_measurement_method '\f and \w scans'
_diffrn_radiation_type MoK\a
_diffrn_radiation_wavelength 0.71073
_diffrn_reflns_av_R_equivalents 0.0586
_diffrn_reflns_av_unetI/netI 0.0417
_diffrn_reflns_Laue_measured_fraction_full 1.000
_diffrn_reflns_Laue_measured_fraction_max 1.000
_diffrn_reflns_limit_h_max 14
_diffrn_reflns_limit_h_min -14
_diffrn_reflns_limit_k_max 16
_diffrn_reflns_limit_k_min -16
_diffrn_reflns_limit_l_max 19
_diffrn_reflns_limit_l_min -19
_diffrn_reflns_number 37724
_diffrn_reflns_point_group_measured_fraction_full 1.000
_diffrn_reflns_point_group_measured_fraction_max 1.000
_diffrn_reflns_theta_full 25.242
_diffrn_reflns_theta_max 28.999
_diffrn_reflns_theta_min 2.231
_diffrn_standards_number 0
_exptl_absorpt_coefficient_mu 2.284
_exptl_absorpt_correction_T_max 0.4926
_exptl_absorpt_correction_T_min 0.4206
_exptl_absorpt_correction_type multi-scan
_exptl_absorpt_process_details
'SADABS-2008/1 (Bruker,2008) was used for absorption correction. wR2(int) was 0.1182 before and 0.0718 after correction. The Ratio of minimum to maximum transmission is 0.8538. The \l/2 correction factor is 0.0015.'
_exptl_crystal_colour 'clear light yellow'
_exptl_crystal_colour_lustre clear
_exptl_crystal_colour_modifier light
_exptl_crystal_colour_primary yellow
_exptl_crystal_density_diffrn 1.412
_exptl_crystal_description prism
_exptl_crystal_F_000 808
_exptl_crystal_size_max 0.362
_exptl_crystal_size_mid 0.252
_exptl_crystal_size_min 0.185
_refine_diff_density_max 0.429
_refine_diff_density_min -0.194
_refine_diff_density_rms 0.061
_refine_ls_abs_structure_details
;
 Refined as an inversion twin.
;
_refine_ls_abs_structure_Flack -0.006(9)
_refine_ls_extinction_method none
_refine_ls_goodness_of_fit_ref 1.007
_refine_ls_hydrogen_treatment constr
_refine_ls_matrix_type full
_refine_ls_number_parameters 212
_refine_ls_number_reflns 4820
_refine_ls_number_restraints 0
_refine_ls_restrained_S_all 1.007
_refine_ls_R_factor_all 0.0379
_refine_ls_R_factor_gt 0.0298
_refine_ls_shift/su_max 0.001
_refine_ls_shift/su_mean 0.000
_refine_ls_structure_factor_coef Fsqd
_refine_ls_weighting_details 'w=1/[\s^2^(Fo^2^)+(0.0353P)^2^] where P=(Fo^2^+2Fc^2^)/3'
_refine_ls_weighting_scheme calc
_refine_ls_wR_factor_gt 0.0651
_refine_ls_wR_factor_ref 0.0680
_reflns_Friedel_coverage 0.768
_reflns_Friedel_fraction_full 1.000
_reflns_Friedel_fraction_max 1.000
_reflns_number_gt 4269
_reflns_number_total 4820
_reflns_threshold_expression 'I > 2\s(I)'
_cod_data_source_file c7ob00331e2.cif
_cod_data_source_block 1
_cod_depositor_comments 'Adding full bibliography for 7155527--7155531.cif.'
_cod_database_code 7155530
_shelx_shelxl_version_number 2016/6
_shelx_space_group_comment
;
The symmetry employed for this shelxl refinement is uniquely defined
by the following loop, which should always be used as a source of
symmetry information in preference to the above space-group names.
They are only intended as comments.
;
_shelx_estimated_absorpt_t_max 0.677
_shelx_estimated_absorpt_t_min 0.492
_olex2_refinement_description
;
1. Twinned data refinement
 Scales: 1.006(9) -0.006(9)
2. Fixed Uiso
 At 1.2 times of:
  All C(H) groups, All C(H,H) groups
 At 1.5 times of:
  All C(H,H,H) groups
3.a Ternary CH refined with riding coordinates:
 C4(H4), C6(H6), C10(H10), C12(H12), C15(H15)
3.b Secondary CH2 refined with riding coordinates:
 C5(H5A,H5B), C7(H7A,H7B), C9(H9A,H9B), C11(H11A,H11B), C13(H13A,H13B),
 C14(H14A,H14B), C16(H16A,H16B), C17(H17A,H17B)
3.c Idealised Me refined as rotating group:
 C19(H19A,H19B,H19C), C20(H20A,H20B,H20C), C21(H21A,H21B,H21C)
;
_olex2_submission_special_instructions 'No special instructions were received'

loop_
_space_group_symop_operation_xyz
'x, y, z'
'-x+1/2, -y, z+1/2'
'-x, y+1/2, -z+1/2'
'x+1/2, -y+1/2, -z'

loop_
_atom_site_label
_atom_site_type_symbol
_atom_site_fract_x
_atom_site_fract_y
_atom_site_fract_z
_atom_site_U_iso_or_equiv
_atom_site_adp_type
_atom_site_occupancy
_atom_site_site_symmetry_order
_atom_site_calc_flag
_atom_site_refinement_flags_posn
Br1 Br 0.83673(3) 0.89439(2) 0.50903(2) 0.02822(9) Uani 1 1 d .
O1 O 0.94948(18) 0.56259(18) 0.34498(13) 0.0240(4) Uani 1 1 d .
O3 O 0.82305(19) 0.64353(17) 0.44085(13) 0.0253(4) Uani 1 1 d .
N1 N 0.7495(2) 0.5956(2) 0.28969(15) 0.0207(5) Uani 1 1 d .
C2 C 0.8314(3) 0.6007(2) 0.35246(16) 0.0203(5) Uani 1 1 d .
C4 C 0.7032(3) 0.6903(2) 0.46622(18) 0.0210(6) Uani 1 1 d .
H4 H 0.650746 0.627705 0.491708 0.025 Uiso 1 1 calc R
C5 C 0.6363(3) 0.7371(2) 0.38119(19) 0.0201(6) Uani 1 1 d .
H5A H 0.684290 0.800718 0.354504 0.024 Uiso 1 1 calc R
H5B H 0.552062 0.764565 0.399142 0.024 Uiso 1 1 calc R
C6 C 0.6249(2) 0.6430(2) 0.30890(18) 0.0173(5) Uani 1 1 d .
H6 H 0.574102 0.581966 0.338639 0.021 Uiso 1 1 calc R
C7 C 0.7263(3) 0.7716(2) 0.5451(2) 0.0225(6) Uani 1 1 d .
H7A H 0.763846 0.730740 0.598764 0.027 Uiso 1 1 calc R
H7B H 0.645103 0.802988 0.566220 0.027 Uiso 1 1 calc R
C8 C 0.5607(2) 0.6727(2) 0.21561(18) 0.0158(5) Uani 1 1 d .
C9 C 0.5547(3) 0.5662(2) 0.15467(19) 0.0207(6) Uani 1 1 d .
H9A H 0.640842 0.539352 0.141741 0.025 Uiso 1 1 calc R
H9B H 0.509881 0.506284 0.189300 0.025 Uiso 1 1 calc R
C10 C 0.4877(3) 0.5891(2) 0.06195(18) 0.0219(6) Uani 1 1 d .
H10 H 0.485206 0.518810 0.023541 0.026 Uiso 1 1 calc R
C11 C 0.3545(3) 0.6287(2) 0.0817(2) 0.0246(6) Uani 1 1 d .
H11A H 0.308110 0.569537 0.116095 0.029 Uiso 1 1 calc R
H11B H 0.310435 0.643327 0.021767 0.029 Uiso 1 1 calc R
C12 C 0.3586(3) 0.7363(2) 0.1407(2) 0.0227(6) Uani 1 1 d .
H12 H 0.271228 0.762274 0.153809 0.027 Uiso 1 1 calc R
C13 C 0.4261(3) 0.7126(3) 0.23353(19) 0.0207(6) Uani 1 1 d .
H13A H 0.379882 0.654242 0.268941 0.025 Uiso 1 1 calc R
H13B H 0.427749 0.781819 0.272120 0.025 Uiso 1 1 calc R
C14 C 0.6303(3) 0.7645(2) 0.16008(19) 0.0204(6) Uani 1 1 d .
H14A H 0.634173 0.834301 0.197838 0.025 Uiso 1 1 calc R
H14B H 0.717166 0.739790 0.147061 0.025 Uiso 1 1 calc R
C15 C 0.5622(3) 0.7876(3) 0.0674(2) 0.0234(6) Uani 1 1 d .
H15 H 0.607974 0.847427 0.032000 0.028 Uiso 1 1 calc R
C16 C 0.5584(2) 0.6804(2) 0.0083(2) 0.0240(6) Uani 1 1 d .
H16A H 0.516008 0.695573 -0.052258 0.029 Uiso 1 1 calc R
H16B H 0.644823 0.654807 -0.005203 0.029 Uiso 1 1 calc R
C17 C 0.4288(3) 0.8269(3) 0.0871(2) 0.0254(6) Uani 1 1 d .
H17A H 0.430696 0.897032 0.124499 0.030 Uiso 1 1 calc R
H17B H 0.385334 0.842860 0.027046 0.030 Uiso 1 1 calc R
C18 C 0.9943(3) 0.5116(2) 0.25703(19) 0.0195(5) Uani 1 1 d .
C19 C 1.1261(3) 0.4768(3) 0.2831(2) 0.0286(7) Uani 1 1 d .
H19A H 1.175350 0.543697 0.298877 0.043 Uiso 1 1 calc GR
H19B H 1.164960 0.437926 0.229871 0.043 Uiso 1 1 calc GR
H19C H 1.123326 0.426323 0.337469 0.043 Uiso 1 1 calc GR
C20 C 0.9958(3) 0.5977(3) 0.1796(2) 0.0283(6) Uani 1 1 d .
H20A H 0.909583 0.617423 0.162595 0.042 Uiso 1 1 calc GR
H20B H 1.038778 0.566580 0.124530 0.042 Uiso 1 1 calc GR
H20C H 1.040058 0.665066 0.201095 0.042 Uiso 1 1 calc GR
C21 C 0.9178(3) 0.4088(3) 0.2313(2) 0.0291(7) Uani 1 1 d .
H21A H 0.909774 0.359849 0.286387 0.044 Uiso 1 1 calc GR
H21B H 0.959761 0.367782 0.180571 0.044 Uiso 1 1 calc GR
H21C H 0.834301 0.432222 0.210367 0.044 Uiso 1 1 calc GR

loop_
_atom_site_aniso_label
_atom_site_aniso_U_11
_atom_site_aniso_U_22
_atom_site_aniso_U_33
_atom_site_aniso_U_23
_atom_site_aniso_U_13
_atom_site_aniso_U_12
Br1 0.03289(15) 0.02714(14) 0.02463(13) 0.00352(12) -0.00547(12) -0.00485(13)
O1 0.0205(10) 0.0342(11) 0.0173(10) -0.0024(8) -0.0032(8) 0.0068(9)
O3 0.0260(11) 0.0338(11) 0.0160(9) -0.0038(7) -0.0057(8) 0.0087(9)
N1 0.0197(11) 0.0234(12) 0.0189(10) -0.0019(10) -0.0010(8) 0.0039(10)
C2 0.0222(12) 0.0228(12) 0.0160(10) 0.0012(11) 0.0005(10) 0.0030(14)
C4 0.0204(13) 0.0253(14) 0.0172(13) -0.0012(10) 0.0011(10) 0.0024(11)
C5 0.0201(14) 0.0232(14) 0.0169(12) -0.0012(10) -0.0018(10) 0.0008(11)
C6 0.0182(13) 0.0203(13) 0.0133(12) -0.0010(10) 0.0010(9) 0.0005(10)
C7 0.0242(15) 0.0260(15) 0.0173(12) -0.0006(11) 0.0004(11) -0.0012(12)
C8 0.0144(12) 0.0185(13) 0.0146(12) -0.0007(10) -0.0003(10) -0.0005(10)
C9 0.0244(14) 0.0191(13) 0.0186(13) -0.0023(10) -0.0025(11) 0.0013(11)
C10 0.0243(14) 0.0246(15) 0.0167(12) -0.0049(11) -0.0056(10) 0.0011(12)
C11 0.0200(14) 0.0313(16) 0.0224(13) -0.0014(11) -0.0040(11) -0.0062(12)
C12 0.0132(14) 0.0329(16) 0.0218(13) -0.0037(11) -0.0013(10) 0.0042(11)
C13 0.0186(13) 0.0248(14) 0.0187(13) -0.0017(11) 0.0029(11) 0.0014(11)
C14 0.0160(13) 0.0245(14) 0.0208(13) 0.0024(11) -0.0018(10) -0.0051(10)
C15 0.0207(14) 0.0287(15) 0.0209(14) 0.0073(12) 0.0008(11) -0.0038(12)
C16 0.0187(12) 0.0364(15) 0.0168(13) 0.0002(12) 0.0009(11) 0.0032(11)
C17 0.0262(15) 0.0252(15) 0.0246(14) 0.0010(12) -0.0074(12) 0.0058(12)
C18 0.0199(13) 0.0228(14) 0.0158(12) -0.0003(10) 0.0032(10) 0.0031(11)
C19 0.0223(15) 0.0376(18) 0.0258(15) 0.0003(13) -0.0006(11) 0.0083(13)
C20 0.0332(16) 0.0256(15) 0.0260(14) 0.0060(13) 0.0055(12) 0.0036(14)
C21 0.0249(15) 0.0255(17) 0.0369(16) -0.0023(13) 0.0039(13) 0.0017(13)

loop_
_atom_type_symbol
_atom_type_description
_atom_type_scat_dispersion_real
_atom_type_scat_dispersion_imag
_atom_type_scat_source
C C 0.0033 0.0016 'International Tables Vol C Tables 4.2.6.8 and 6.1.1.4'
H H 0.0000 0.0000 'International Tables Vol C Tables 4.2.6.8 and 6.1.1.4'
Br Br -0.2901 2.4595 'International Tables Vol C Tables 4.2.6.8 and 6.1.1.4'
N N 0.0061 0.0033 'International Tables Vol C Tables 4.2.6.8 and 6.1.1.4'
O O 0.0106 0.0060 'International Tables Vol C Tables 4.2.6.8 and 6.1.1.4'

loop_
_geom_angle_atom_site_label_1
_geom_angle_atom_site_label_2
_geom_angle_atom_site_label_3
_geom_angle
C2 O1 C18 120.8(2)
C2 O3 C4 115.8(2)
C2 N1 C6 118.7(2)
O1 C2 O3 105.1(2)
N1 C2 O1 125.6(2)
N1 C2 O3 129.3(3)
O3 C4 H4 107.5
O3 C4 C5 111.2(2)
O3 C4 C7 106.9(2)
C5 C4 H4 107.5
C7 C4 H4 107.5
C7 C4 C5 116.0(2)
C4 C5 H5A 110.1
C4 C5 H5B 110.1
C4 C5 C6 107.9(2)
H5A C5 H5B 108.4
C6 C5 H5A 110.1
C6 C5 H5B 110.1
N1 C6 C5 109.6(2)
N1 C6 H6 106.9
N1 C6 C8 109.4(2)
C5 C6 H6 106.9
C5 C6 C8 116.7(2)
C8 C6 H6 106.9
Br1 C7 H7A 109.1
Br1 C7 H7B 109.1
C4 C7 Br1 112.67(19)
C4 C7 H7A 109.1
C4 C7 H7B 109.1
H7A C7 H7B 107.8
C6 C8 C9 108.5(2)
C6 C8 C14 113.0(2)
C9 C8 C14 108.4(2)
C13 C8 C6 110.2(2)
C13 C8 C9 108.1(2)
C13 C8 C14 108.5(2)
C8 C9 H9A 109.4
C8 C9 H9B 109.4
H9A C9 H9B 108.0
C10 C9 C8 111.1(2)
C10 C9 H9A 109.4
C10 C9 H9B 109.4
C9 C10 H10 109.6
C9 C10 C16 109.1(2)
C11 C10 C9 109.5(2)
C11 C10 H10 109.6
C11 C10 C16 109.5(2)
C16 C10 H10 109.6
C10 C11 H11A 109.8
C10 C11 H11B 109.8
C10 C11 C12 109.5(2)
H11A C11 H11B 108.2
C12 C11 H11A 109.8
C12 C11 H11B 109.8
C11 C12 H12 109.5
C13 C12 C11 109.4(2)
C13 C12 H12 109.5
C17 C12 C11 109.4(2)
C17 C12 H12 109.5
C17 C12 C13 109.4(2)
C8 C13 H13A 109.5
C8 C13 H13B 109.5
C12 C13 C8 110.7(2)
C12 C13 H13A 109.5
C12 C13 H13B 109.5
H13A C13 H13B 108.1
C8 C14 H14A 109.7
C8 C14 H14B 109.7
H14A C14 H14B 108.2
C15 C14 C8 109.9(2)
C15 C14 H14A 109.7
C15 C14 H14B 109.7
C14 C15 H15 109.3
C16 C15 C14 109.7(2)
C16 C15 H15 109.3
C17 C15 C14 109.9(2)
C17 C15 H15 109.3
C17 C15 C16 109.4(2)
C10 C16 C15 109.3(2)
C10 C16 H16A 109.8
C10 C16 H16B 109.8
C15 C16 H16A 109.8
C15 C16 H16B 109.8
H16A C16 H16B 108.3
C12 C17 C15 109.5(2)
C12 C17 H17A 109.8
C12 C17 H17B 109.8
C15 C17 H17A 109.8
C15 C17 H17B 109.8
H17A C17 H17B 108.2
O1 C18 C19 101.9(2)
O1 C18 C20 110.2(2)
O1 C18 C21 111.3(2)
C19 C18 C21 109.9(3)
C20 C18 C19 110.8(2)
C20 C18 C21 112.2(3)
C18 C19 H19A 109.5
C18 C19 H19B 109.5
C18 C19 H19C 109.5
H19A C19 H19B 109.5
H19A C19 H19C 109.5
H19B C19 H19C 109.5
C18 C20 H20A 109.5
C18 C20 H20B 109.5
C18 C20 H20C 109.5
H20A C20 H20B 109.5
H20A C20 H20C 109.5
H20B C20 H20C 109.5
C18 C21 H21A 109.5
C18 C21 H21B 109.5
C18 C21 H21C 109.5
H21A C21 H21B 109.5
H21A C21 H21C 109.5
H21B C21 H21C 109.5

loop_
_geom_bond_atom_site_label_1
_geom_bond_atom_site_label_2
_geom_bond_distance
Br1 C7 1.947(3)
O1 C2 1.344(3)
O1 C18 1.471(3)
O3 C2 1.360(3)
O3 C4 1.441(3)
N1 C2 1.251(3)
N1 C6 1.471(3)
C4 H4 1.0000
C4 C5 1.512(4)
C4 C7 1.502(4)
C5 H5A 0.9900
C5 H5B 0.9900
C5 C6 1.526(4)
C6 H6 1.0000
C6 C8 1.535(4)
C7 H7A 0.9900
C7 H7B 0.9900
C8 C9 1.537(4)
C8 C13 1.534(4)
C8 C14 1.540(4)
C9 H9A 0.9900
C9 H9B 0.9900
C9 C10 1.526(4)
C10 H10 1.0000
C10 C11 1.523(4)
C10 C16 1.527(4)
C11 H11A 0.9900
C11 H11B 0.9900
C11 C12 1.531(4)
C12 H12 1.0000
C12 C13 1.531(4)
C12 C17 1.519(4)
C13 H13A 0.9900
C13 H13B 0.9900
C14 H14A 0.9900
C14 H14B 0.9900
C14 C15 1.531(4)
C15 H15 1.0000
C15 C16 1.529(4)
C15 C17 1.525(4)
C16 H16A 0.9900
C16 H16B 0.9900
C17 H17A 0.9900
C17 H17B 0.9900
C18 C19 1.513(4)
C18 C20 1.505(4)
C18 C21 1.515(4)
C19 H19A 0.9800
C19 H19B 0.9800
C19 H19C 0.9800
C20 H20A 0.9800
C20 H20B 0.9800
C20 H20C 0.9800
C21 H21A 0.9800
C21 H21B 0.9800
C21 H21C 0.9800

loop_
_geom_torsion_atom_site_label_1
_geom_torsion_atom_site_label_2
_geom_torsion_atom_site_label_3
_geom_torsion_atom_site_label_4
_geom_torsion
O3 C4 C5 C6 56.3(3)
O3 C4 C7 Br1 61.2(3)
N1 C6 C8 C9 56.9(3)
N1 C6 C8 C13 175.1(2)
N1 C6 C8 C14 -63.3(3)
C2 O1 C18 C19 -177.1(3)
C2 O1 C18 C20 65.2(3)
C2 O1 C18 C21 -60.0(3)
C2 O3 C4 C5 -29.9(3)
C2 O3 C4 C7 -157.4(2)
C2 N1 C6 C5 27.4(3)
C2 N1 C6 C8 156.5(3)
C4 O3 C2 O1 -180.0(2)
C4 O3 C2 N1 -0.3(4)
C4 C5 C6 N1 -54.3(3)
C4 C5 C6 C8 -179.3(2)
C5 C4 C7 Br1 -63.5(3)
C5 C6 C8 C9 -178.1(2)
C5 C6 C8 C13 -59.9(3)
C5 C6 C8 C14 61.7(3)
C6 N1 C2 O1 -179.1(3)
C6 N1 C2 O3 1.3(5)
C6 C8 C9 C10 178.1(2)
C6 C8 C13 C12 -176.9(2)
C6 C8 C14 C15 178.9(2)
C7 C4 C5 C6 178.7(2)
C8 C9 C10 C11 -60.0(3)
C8 C9 C10 C16 59.9(3)
C8 C14 C15 C16 -60.4(3)
C8 C14 C15 C17 60.0(3)
C9 C8 C13 C12 -58.5(3)
C9 C8 C14 C15 58.6(3)
C9 C10 C11 C12 59.7(3)
C9 C10 C16 C15 -59.9(3)
C10 C11 C12 C13 -59.8(3)
C10 C11 C12 C17 60.0(3)
C11 C10 C16 C15 59.9(3)
C11 C12 C13 C8 60.0(3)
C11 C12 C17 C15 -60.2(3)
C13 C8 C9 C10 58.6(3)
C13 C8 C14 C15 -58.6(3)
C13 C12 C17 C15 59.7(3)
C14 C8 C9 C10 -58.9(3)
C14 C8 C13 C12 58.9(3)
C14 C15 C16 C10 60.7(3)
C14 C15 C17 C12 -60.2(3)
C16 C10 C11 C12 -59.9(3)
C16 C15 C17 C12 60.3(3)
C17 C12 C13 C8 -59.9(3)
C17 C15 C16 C10 -60.0(3)
C18 O1 C2 O3 -178.9(2)
C18 O1 C2 N1 1.4(4)

loop_
_twin_individual_id
_twin_individual_mass_fraction_refined
1 1.006(9)
2 -0.006(9)
